data_4514443
loop_
_publ_author_name
'Sun, Yuanhui'
'Yang, Xiaolong'
'Feng, Zhao'
'Liu, Boao'
'Zhong, Daokun'
'Zhang, Junjie'
'Zhou, Guijiang'
'Wu, Zhaoxin'

_publ_section_title
;
 Highly Efficient Deep-Red Organic Light-Emitting Devices Based on
 Asymmetric Iridium(III) Complexes with the Thianthrene
 5,5,10,10-Tetraoxide Moiety.
;
_journal_issue 29
_journal_name_full 'ACS applied materials &amp; interfaces'
_journal_page_first 26152
_journal_page_last 26164
_journal_paper_doi 10.1021/acsami.9b06749
_journal_volume 11
_journal_year 2019
_chemical_formula_moiety 'C53 H46 B Ir N2 O6 S3, 1.79(C H Cl3)'
_chemical_formula_sum 'C54.78 H47.78 B Cl5.36 Ir N2 O6 S3'
_chemical_formula_weight 1319.35
_space_group_crystal_system triclinic
_space_group_IT_number 2
_space_group_name_Hall '-P 1'
_space_group_name_H-M_alt 'P -1'
_symmetry_space_group_name_Hall '-P 1'
_symmetry_space_group_name_H-M 'P -1'
_atom_sites_solution_hydrogens geom
_atom_sites_solution_primary dual
_audit_creation_date 2019-06-28
_audit_creation_method
;
Olex2 1.2
(compiled 2018.05.29 svn.r3508 for OlexSys, GUI svn.r5506)
;
_audit_update_record
;
????
;
_cell_angle_alpha 71.128(9)
_cell_angle_beta 69.144(8)
_cell_angle_gamma 70.733(8)
_cell_formula_units_Z 2
_cell_length_a 13.6261(19)
_cell_length_b 15.4733(18)
_cell_length_c 16.250(2)
_cell_measurement_reflns_used 9604
_cell_measurement_temperature 173(2)
_cell_measurement_theta_max 27.4832
_cell_measurement_theta_min 1.3792
_cell_volume 2938.8(7)
_computing_cell_refinement 'CrystalClear (Rigaku Inc., 2007)'
_computing_data_collection 'CrystalClear (Rigaku Inc., 2007)'
_computing_data_reduction 'CrystalClear (Rigaku Inc., 2007)'
_computing_molecular_graphics 'Olex2 (Dolomanov et al., 2009)'
_computing_publication_material 'Olex2 (Dolomanov et al., 2009)'
_computing_structure_refinement 'ShelXL (Sheldrick, 2015)'
_computing_structure_solution 'ShelXT (Sheldrick, 2015)'
_diffrn_ambient_temperature 173.15
_diffrn_measured_fraction_theta_full 0.997
_diffrn_measured_fraction_theta_max 0.992
_diffrn_measurement_device_type 'MM007-HF CCD(Saturn 724+)'
_diffrn_measurement_method '\w scans at fixed \c = 45\%'
_diffrn_radiation_monochromator Confocal
_diffrn_radiation_type MoK\a
_diffrn_radiation_wavelength 0.71073
_diffrn_reflns_av_R_equivalents 0.0515
_diffrn_reflns_av_unetI/netI 0.0521
_diffrn_reflns_Laue_measured_fraction_full 0.997
_diffrn_reflns_Laue_measured_fraction_max 0.992
_diffrn_reflns_limit_h_max 17
_diffrn_reflns_limit_h_min -17
_diffrn_reflns_limit_k_max 20
_diffrn_reflns_limit_k_min -20
_diffrn_reflns_limit_l_max 21
_diffrn_reflns_limit_l_min -21
_diffrn_reflns_number 42628
_diffrn_reflns_point_group_measured_fraction_full 0.997
_diffrn_reflns_point_group_measured_fraction_max 0.992
_diffrn_reflns_theta_full 25.242
_diffrn_reflns_theta_max 27.513
_diffrn_reflns_theta_min 1.742
_diffrn_source 'Rotating Anode'
_exptl_absorpt_coefficient_mu 2.670
_exptl_absorpt_correction_T_max 1.0000
_exptl_absorpt_correction_T_min 0.85547
_exptl_absorpt_correction_type multi-scan
_exptl_absorpt_process_details 'CrystalClear (Rigaku Inc., 2007)'
_exptl_crystal_colour brown
_exptl_crystal_density_diffrn 1.491
_exptl_crystal_description plate
_exptl_crystal_F_000 1319
_exptl_crystal_size_max 0.215
_exptl_crystal_size_mid 0.137
_exptl_crystal_size_min 0.032
_refine_diff_density_max 1.172
_refine_diff_density_min -1.197
_refine_diff_density_rms 0.130
_refine_ls_extinction_method none
_refine_ls_goodness_of_fit_ref 1.096
_refine_ls_hydrogen_treatment constr
_refine_ls_matrix_type full
_refine_ls_number_parameters 713
_refine_ls_number_reflns 13403
_refine_ls_number_restraints 12
_refine_ls_restrained_S_all 1.103
_refine_ls_R_factor_all 0.0573
_refine_ls_R_factor_gt 0.0538
_refine_ls_shift/su_max 0.001
_refine_ls_shift/su_mean 0.000
_refine_ls_structure_factor_coef Fsqd
_refine_ls_weighting_details 'w=1/[\s^2^(Fo^2^)+(0.0529P)^2^+8.6593P] where P=(Fo^2^+2Fc^2^)/3'
_refine_ls_weighting_scheme calc
_refine_ls_wR_factor_gt 0.1245
_refine_ls_wR_factor_ref 0.1272
_reflns_Friedel_coverage 0.000
_reflns_number_gt 12703
_reflns_number_total 13403
_reflns_threshold_expression 'I > 2\s(I)'
_cod_data_source_file am9b06749_si_002.cif
_cod_data_source_block mx6210
_cod_original_cell_volume 2938.7(7)
_cod_database_code 4514443
_shelx_shelxl_version_number 2018/3
_shelx_space_group_comment
;
The symmetry employed for this shelxl refinement is uniquely defined
by the following loop, which should always be used as a source of
symmetry information in preference to the above space-group names.
They are only intended as comments.
;
_shelx_estimated_absorpt_t_max 0.919
_shelx_estimated_absorpt_t_min 0.598
_olex2_refinement_description
;
1. Fixed Uiso
 At 1.2 times of:
  All C(H) groups
 At 1.5 times of:
  All C(H,H,H) groups
2. Restrained distances
 Cl6-C55 = C55-Cl5
 1.76 with sigma of 0.01
 Cl4-C55 = Cl5-C55 = Cl6-C55
 1.76 with sigma of 0.01
 H34-H38
 2.1 with sigma of 0.01
3. Uiso/Uaniso restraints and constraints
Uanis(C55) \\sim Ueq: with sigma of 0.01 and sigma for terminal atoms of 0.02
4. Others
 Sof(Cl4)=Sof(Cl5)=Sof(Cl6)=Sof(C55)=Sof(H55)=FVAR(1)
 Sof(Cl7)=Sof(Cl8)=Sof(Cl9)=Sof(C56)=Sof(H56)=FVAR(2)
5.a Ternary CH refined with riding coordinates:
 C55(H55), C54(H54), C56(H56)
5.b Aromatic/amide H refined with riding coordinates:
 C1(H1), C2(H2), C5(H5), C7(H7), C8(H8), C12(H12), C14(H14), C21(H21),
 C23(H23), C28(H28), C29(H29), C31(H31), C32(H32), C33(H33), C34(H34), C38(H38),
  C41(H41), C44(H44), C45(H45), C46(H46), C47(H47), C50(H50)
5.c Idealised Me refined as rotating group:
 C16(H16A,H16B,H16C), C17(H17A,H17B,H17C), C18(H18A,H18B,H18C), C25(H25A,H25B,
 H25C), C26(H26A,H26B,H26C), C27(H27A,H27B,H27C), C52(H52A,H52B,H52C), C53(H53A,
 H53B,H53C)
;
_olex2_submission_special_instructions 'No special instructions were received'

loop_
_space_group_symop_operation_xyz
'x, y, z'
'-x, -y, -z'

loop_
_atom_site_label
_atom_site_type_symbol
_atom_site_fract_x
_atom_site_fract_y
_atom_site_fract_z
_atom_site_U_iso_or_equiv
_atom_site_adp_type
_atom_site_occupancy
_atom_site_site_symmetry_order
_atom_site_calc_flag
_atom_site_refinement_flags_posn
_atom_site_refinement_flags_adp
_atom_site_refinement_flags_occupancy
Ir1 Ir 0.29197(2) 0.81409(2) 0.53522(2) 0.02791(7) Uani 1 1 d . . .
S1 S 0.33769(15) 1.04710(12) 0.28851(10) 0.0511(4) Uani 1 1 d . . .
S2 S 0.74481(10) 0.79246(9) 0.38575(9) 0.0326(3) Uani 1 1 d . . .
S3 S 0.79419(10) 0.57102(9) 0.48806(11) 0.0396(3) Uani 1 1 d . . .
O1 O 0.7952(3) 0.7653(3) 0.3011(3) 0.0414(9) Uani 1 1 d . . .
O2 O 0.7025(3) 0.8908(3) 0.3849(3) 0.0386(9) Uani 1 1 d . . .
O3 O 0.7922(3) 0.4946(3) 0.5668(3) 0.0530(12) Uani 1 1 d . . .
O4 O 0.8457(3) 0.5501(3) 0.4003(3) 0.0506(11) Uani 1 1 d . . .
O5 O 0.2942(3) 0.8562(3) 0.6474(2) 0.0373(8) Uani 1 1 d . . .
O6 O 0.1212(3) 0.8772(3) 0.5646(2) 0.0340(8) Uani 1 1 d . . .
N1 N 0.3143(3) 0.9376(3) 0.4448(3) 0.0289(8) Uani 1 1 d . . .
N2 N 0.2799(3) 0.6850(3) 0.6167(3) 0.0312(9) Uani 1 1 d . . .
C1 C 0.3295(5) 1.0174(4) 0.4533(4) 0.0398(12) Uani 1 1 d . . .
H1 H 0.330146 1.024866 0.508913 0.048 Uiso 1 1 calc R . .
C2 C 0.3432(6) 1.0836(5) 0.3762(5) 0.0525(16) Uani 1 1 d . . .
H2 H 0.354533 1.142901 0.370338 0.063 Uiso 1 1 calc R . .
C3 C 0.3162(4) 0.9428(4) 0.3613(4) 0.0334(11) Uani 1 1 d . . .
C4 C 0.3027(4) 0.8610(4) 0.3441(4) 0.0343(11) Uani 1 1 d . . .
C5 C 0.3018(4) 0.8540(4) 0.2619(4) 0.0405(13) Uani 1 1 d . . .
H5 H 0.309701 0.905853 0.211014 0.049 Uiso 1 1 calc R . .
C6 C 0.2894(4) 0.7716(4) 0.2522(4) 0.0408(13) Uani 1 1 d . . .
C7 C 0.2779(4) 0.6981(4) 0.3296(4) 0.0385(12) Uani 1 1 d . . .
H7 H 0.270057 0.641265 0.324926 0.046 Uiso 1 1 calc R . .
C8 C 0.2775(4) 0.7044(4) 0.4131(4) 0.0346(11) Uani 1 1 d . . .
H8 H 0.268505 0.652580 0.463803 0.041 Uiso 1 1 calc R . .
C9 C 0.2901(4) 0.7860(4) 0.4234(3) 0.0311(10) Uani 1 1 d . . .
C10 C 0.3112(5) 0.8439(5) 0.0721(4) 0.0447(14) Uani 1 1 d . . .
C11 C 0.4148(5) 0.8622(4) 0.0331(4) 0.0462(14) Uani 1 1 d . . .
C12 C 0.4359(6) 0.9340(4) -0.0445(5) 0.0533(16) Uani 1 1 d . . .
H12 H 0.506756 0.944314 -0.069560 0.064 Uiso 1 1 calc R . .
C13 C 0.3561(8) 0.9902(5) -0.0853(5) 0.063(2) Uani 1 1 d . . .
C14 C 0.2539(7) 0.9730(5) -0.0460(6) 0.070(2) Uani 1 1 d . . .
H14 H 0.197385 1.012040 -0.072456 0.084 Uiso 1 1 calc R . .
C15 C 0.2304(6) 0.9022(5) 0.0293(5) 0.060(2) Uani 1 1 d . . .
C16 C 0.5086(5) 0.8047(5) 0.0716(5) 0.0526(16) Uani 1 1 d . . .
H16A H 0.481206 0.770091 0.133799 0.079 Uiso 1 1 calc GR . .
H16B H 0.549088 0.846583 0.071584 0.079 Uiso 1 1 calc GR . .
H16C H 0.556478 0.759969 0.034455 0.079 Uiso 1 1 calc GR . .
C17 C 0.3796(9) 1.0652(5) -0.1715(6) 0.092(3) Uani 1 1 d . . .
H17A H 0.438663 1.089288 -0.173275 0.138 Uiso 1 1 calc GR . .
H17B H 0.314603 1.116926 -0.173119 0.138 Uiso 1 1 calc GR . .
H17C H 0.400795 1.038183 -0.223911 0.138 Uiso 1 1 calc GR . .
C18 C 0.1153(7) 0.8898(7) 0.0688(7) 0.092(3) Uani 1 1 d . . .
H18A H 0.116570 0.823194 0.080551 0.139 Uiso 1 1 calc GR . .
H18B H 0.073267 0.927393 0.025596 0.139 Uiso 1 1 calc GR . .
H18C H 0.081782 0.910658 0.125554 0.139 Uiso 1 1 calc GR . .
C19 C 0.2475(5) 0.6751(6) 0.1618(4) 0.0551(17) Uani 1 1 d . . .
C20 C 0.3176(7) 0.6090(5) 0.1102(5) 0.0603(18) Uani 1 1 d . . .
C21 C 0.2907(8) 0.5284(7) 0.1134(6) 0.082(3) Uani 1 1 d . . .
H21 H 0.340770 0.486422 0.077261 0.099 Uiso 1 1 calc R . .
C22 C 0.1941(9) 0.5081(9) 0.1675(7) 0.095(3) Uani 1 1 d . . .
C23 C 0.1238(7) 0.5715(8) 0.2152(6) 0.084(3) Uani 1 1 d . . .
H23 H 0.054349 0.560673 0.249634 0.101 Uiso 1 1 calc R . .
C24 C 0.1479(6) 0.6531(7) 0.2167(5) 0.073(2) Uani 1 1 d . . .
C25 C 0.4284(7) 0.6194(5) 0.0552(5) 0.068(2) Uani 1 1 d . . .
H25A H 0.424035 0.682389 0.014694 0.102 Uiso 1 1 calc GR . .
H25B H 0.462588 0.571853 0.019094 0.102 Uiso 1 1 calc GR . .
H25C H 0.471710 0.610844 0.095422 0.102 Uiso 1 1 calc GR . .
C26 C 0.1655(12) 0.4179(9) 0.1737(9) 0.136(5) Uani 1 1 d . . .
H26A H 0.212035 0.391863 0.121220 0.203 Uiso 1 1 calc GR . .
H26B H 0.089519 0.432465 0.174453 0.203 Uiso 1 1 calc GR . .
H26C H 0.176496 0.371699 0.229407 0.203 Uiso 1 1 calc GR . .
C27 C 0.0653(6) 0.7140(8) 0.2758(6) 0.092(3) Uani 1 1 d . . .
H27A H 0.064776 0.684087 0.339067 0.138 Uiso 1 1 calc GR . .
H27B H -0.006187 0.722904 0.268742 0.138 Uiso 1 1 calc GR . .
H27C H 0.082460 0.775233 0.258708 0.138 Uiso 1 1 calc GR . .
C28 C 0.1829(4) 0.6702(4) 0.6745(4) 0.0419(13) Uani 1 1 d . . .
H28 H 0.120749 0.721526 0.677158 0.050 Uiso 1 1 calc R . .
C29 C 0.1728(5) 0.5853(5) 0.7277(5) 0.0530(17) Uani 1 1 d . . .
H29 H 0.104928 0.578113 0.769696 0.064 Uiso 1 1 calc R . .
C30 C 0.2618(5) 0.5066(4) 0.7221(4) 0.0435(13) Uani 1 1 d . . .
C31 C 0.2517(5) 0.4154(4) 0.7739(5) 0.0542(17) Uani 1 1 d . . .
H31 H 0.184730 0.406812 0.816764 0.065 Uiso 1 1 calc R . .
C32 C 0.3369(5) 0.3401(4) 0.7625(5) 0.0514(16) Uani 1 1 d . . .
H32 H 0.329785 0.279214 0.798471 0.062 Uiso 1 1 calc R . .
C33 C 0.4346(5) 0.3512(4) 0.6990(4) 0.0445(14) Uani 1 1 d . . .
H33 H 0.493527 0.297737 0.690987 0.053 Uiso 1 1 calc R . .
C34 C 0.4460(4) 0.4365(4) 0.6489(4) 0.0385(12) Uani 1 1 d . . .
H34 H 0.512741 0.441800 0.604114 0.046 Uiso 1 1 calc DR . .
C35 C 0.3622(4) 0.5203(4) 0.6599(4) 0.0329(11) Uani 1 1 d . . .
C36 C 0.3703(4) 0.6144(4) 0.6114(3) 0.0309(10) Uani 1 1 d . . .
C37 C 0.4691(4) 0.6491(3) 0.5546(4) 0.0294(10) Uani 1 1 d . . .
C38 C 0.5777(4) 0.5993(4) 0.5472(4) 0.0355(11) Uani 1 1 d . . .
H38 H 0.593239 0.535806 0.580405 0.043 Uiso 1 1 calc DR . .
C39 C 0.6600(4) 0.6392(4) 0.4943(4) 0.0357(11) Uani 1 1 d . . .
C40 C 0.6390(4) 0.7345(4) 0.4510(4) 0.0315(10) Uani 1 1 d . . .
C41 C 0.5337(4) 0.7879(3) 0.4610(3) 0.0297(10) Uani 1 1 d . . .
H41 H 0.520278 0.853176 0.432731 0.036 Uiso 1 1 calc R . .
C42 C 0.4463(4) 0.7467(4) 0.5125(3) 0.0299(10) Uani 1 1 d . . .
C43 C 0.8575(4) 0.6494(4) 0.4976(4) 0.0369(12) Uani 1 1 d . . .
C44 C 0.9317(5) 0.6133(4) 0.5473(4) 0.0437(13) Uani 1 1 d . . .
H44 H 0.943814 0.549070 0.579256 0.052 Uiso 1 1 calc R . .
C45 C 0.9889(5) 0.6717(5) 0.5501(5) 0.0477(15) Uani 1 1 d . . .
H45 H 1.041961 0.646589 0.582405 0.057 Uiso 1 1 calc R . .
C46 C 0.9690(5) 0.7655(4) 0.5066(5) 0.0465(14) Uani 1 1 d . . .
H46 H 1.008405 0.804667 0.508982 0.056 Uiso 1 1 calc R . .
C47 C 0.8917(4) 0.8031(4) 0.4592(4) 0.0393(12) Uani 1 1 d . . .
H47 H 0.876154 0.868335 0.431221 0.047 Uiso 1 1 calc R . .
C48 C 0.8371(4) 0.7446(4) 0.4530(4) 0.0344(11) Uani 1 1 d . . .
C49 C 0.2134(5) 0.9058(4) 0.6943(4) 0.0402(13) Uani 1 1 d . . .
C50 C 0.1095(5) 0.9409(4) 0.6830(4) 0.0460(14) Uani 1 1 d . . .
H50 H 0.060199 0.981288 0.721177 0.055 Uiso 1 1 calc R . .
C51 C 0.0681(4) 0.9256(4) 0.6246(4) 0.0370(12) Uani 1 1 d . . .
C52 C 0.2343(7) 0.9278(5) 0.7700(4) 0.0599(19) Uani 1 1 d . . .
H52A H 0.230498 0.874023 0.822542 0.090 Uiso 1 1 calc GR . .
H52B H 0.179607 0.983520 0.787083 0.090 Uiso 1 1 calc GR . .
H52C H 0.306440 0.939952 0.749375 0.090 Uiso 1 1 calc GR . .
C53 C -0.0498(5) 0.9671(5) 0.6280(5) 0.0579(18) Uani 1 1 d . . .
H53A H -0.056037 1.015768 0.572483 0.087 Uiso 1 1 calc GR . .
H53B H -0.087162 0.995172 0.680532 0.087 Uiso 1 1 calc GR . .
H53C H -0.082836 0.917432 0.633209 0.087 Uiso 1 1 calc GR . .
B1 B 0.2833(5) 0.7634(6) 0.1606(5) 0.0463(17) Uani 1 1 d . . .
Cl4 Cl 0.7039(13) 0.7362(13) 0.8908(12) 0.181(8) Uani 0.279(5) 1 d D . P
Cl5 Cl 0.7876(9) 0.8757(7) 0.9050(6) 0.095(3) Uani 0.279(5) 1 d D . P
Cl6 Cl 0.9010(9) 0.7678(7) 0.7745(8) 0.114(4) Uani 0.279(5) 1 d D . P
C55 C 0.8219(15) 0.7622(10) 0.8877(10) 0.120(15) Uani 0.279(5) 1 d D U P
H55 H 0.859948 0.713840 0.931689 0.144 Uiso 0.279(5) 1 calc R . P
Cl1 Cl 0.6157(3) 0.6653(2) 0.7070(2) 0.1081(9) Uani 1 1 d . . .
Cl2 Cl 0.47949(19) 0.78628(15) 0.82608(13) 0.0723(5) Uani 1 1 d . . .
Cl3 Cl 0.4008(3) 0.6407(2) 0.8142(2) 0.1256(12) Uani 1 1 d . . .
C54 C 0.4805(7) 0.7206(6) 0.7548(5) 0.068(2) Uani 1 1 d . . .
H54 H 0.449849 0.765088 0.704755 0.081 Uiso 1 1 calc R . .
Cl7 Cl 0.0750(10) 0.7686(8) 0.9098(5) 0.207(6) Uani 0.507(6) 1 d . . P
Cl8 Cl 0.0370(9) 0.5936(6) 0.9939(5) 0.164(4) Uani 0.507(6) 1 d . . P
Cl9 Cl -0.0708(5) 0.7465(5) 1.0834(4) 0.116(2) Uani 0.507(6) 1 d . . P
C56 C 0.042(2) 0.7002(16) 0.9998(15) 0.110(8) Uani 0.507(6) 1 d . . P
H56 H 0.103988 0.684051 1.025751 0.132 Uiso 0.507(6) 1 calc R . P

loop_
_atom_site_aniso_label
_atom_site_aniso_U_11
_atom_site_aniso_U_22
_atom_site_aniso_U_33
_atom_site_aniso_U_23
_atom_site_aniso_U_13
_atom_site_aniso_U_12
Ir1 0.02078(11) 0.03039(11) 0.03250(11) -0.01118(8) -0.01084(7) 0.00133(7)
S1 0.0619(10) 0.0488(9) 0.0370(8) -0.0051(7) -0.0060(7) -0.0196(8)
S2 0.0224(6) 0.0345(6) 0.0427(7) -0.0137(5) -0.0110(5) -0.0024(5)
S3 0.0218(6) 0.0310(7) 0.0683(9) -0.0174(6) -0.0176(6) 0.0021(5)
O1 0.0282(19) 0.054(2) 0.045(2) -0.0192(19) -0.0106(16) -0.0056(17)
O2 0.032(2) 0.0321(19) 0.052(2) -0.0093(17) -0.0173(17) -0.0029(16)
O3 0.035(2) 0.033(2) 0.087(3) -0.001(2) -0.028(2) -0.0032(17)
O4 0.029(2) 0.046(2) 0.087(3) -0.037(2) -0.021(2) 0.0060(18)
O5 0.040(2) 0.041(2) 0.0347(19) -0.0144(16) -0.0158(16) -0.0023(17)
O6 0.0208(17) 0.040(2) 0.0390(19) -0.0146(16) -0.0104(15) 0.0037(15)
N1 0.022(2) 0.032(2) 0.034(2) -0.0130(18) -0.0076(16) -0.0026(17)
N2 0.024(2) 0.033(2) 0.038(2) -0.0125(18) -0.0107(17) -0.0023(17)
C1 0.038(3) 0.038(3) 0.045(3) -0.017(2) -0.009(2) -0.008(2)
C2 0.053(4) 0.046(4) 0.055(4) -0.014(3) -0.004(3) -0.018(3)
C3 0.024(2) 0.036(3) 0.036(3) -0.011(2) -0.009(2) 0.002(2)
C4 0.027(3) 0.039(3) 0.040(3) -0.016(2) -0.014(2) 0.002(2)
C5 0.031(3) 0.046(3) 0.041(3) -0.017(3) -0.015(2) 0.006(2)
C6 0.027(3) 0.055(3) 0.043(3) -0.026(3) -0.013(2) 0.005(2)
C7 0.026(3) 0.048(3) 0.049(3) -0.024(3) -0.013(2) -0.004(2)
C8 0.023(2) 0.039(3) 0.046(3) -0.019(2) -0.013(2) -0.001(2)
C9 0.017(2) 0.037(3) 0.038(3) -0.014(2) -0.0116(19) 0.0053(19)
C10 0.041(3) 0.058(4) 0.045(3) -0.032(3) -0.022(3) 0.005(3)
C11 0.051(4) 0.045(3) 0.046(3) -0.019(3) -0.022(3) 0.001(3)
C12 0.073(5) 0.044(3) 0.052(4) -0.017(3) -0.031(3) -0.005(3)
C13 0.097(6) 0.041(4) 0.070(5) -0.021(3) -0.053(5) 0.001(4)
C14 0.089(6) 0.056(4) 0.083(5) -0.033(4) -0.065(5) 0.021(4)
C15 0.056(4) 0.065(4) 0.075(5) -0.038(4) -0.045(4) 0.015(3)
C16 0.040(3) 0.057(4) 0.057(4) -0.007(3) -0.021(3) -0.005(3)
C17 0.161(10) 0.046(4) 0.094(6) 0.003(4) -0.093(7) -0.014(5)
C18 0.058(5) 0.112(8) 0.123(8) -0.047(7) -0.053(6) 0.007(5)
C19 0.040(3) 0.095(5) 0.043(3) -0.026(3) -0.007(3) -0.026(4)
C20 0.074(5) 0.069(5) 0.047(4) -0.016(3) -0.010(3) -0.033(4)
C21 0.099(7) 0.082(6) 0.082(6) -0.027(5) -0.014(5) -0.046(5)
C22 0.106(8) 0.129(9) 0.082(6) -0.032(6) -0.024(6) -0.065(7)
C23 0.061(5) 0.139(9) 0.076(6) -0.025(6) -0.012(4) -0.060(6)
C24 0.041(4) 0.141(8) 0.052(4) -0.047(5) 0.001(3) -0.032(5)
C25 0.075(5) 0.053(4) 0.064(5) -0.026(4) 0.010(4) -0.021(4)
C26 0.182(14) 0.145(11) 0.134(11) -0.020(9) -0.048(10) -0.117(11)
C27 0.040(4) 0.175(11) 0.077(6) -0.065(7) -0.008(4) -0.020(5)
C28 0.024(3) 0.038(3) 0.050(3) -0.004(3) -0.008(2) 0.001(2)
C29 0.027(3) 0.051(4) 0.063(4) -0.001(3) -0.005(3) -0.006(3)
C30 0.026(3) 0.044(3) 0.054(3) -0.005(3) -0.012(2) -0.005(2)
C31 0.035(3) 0.042(3) 0.073(4) 0.003(3) -0.014(3) -0.011(3)
C32 0.046(4) 0.039(3) 0.068(4) 0.000(3) -0.024(3) -0.012(3)
C33 0.037(3) 0.039(3) 0.063(4) -0.011(3) -0.023(3) -0.006(2)
C34 0.029(3) 0.038(3) 0.050(3) -0.013(2) -0.014(2) -0.003(2)
C35 0.028(3) 0.034(3) 0.041(3) -0.009(2) -0.017(2) -0.003(2)
C36 0.028(3) 0.032(3) 0.036(3) -0.011(2) -0.015(2) -0.001(2)
C37 0.019(2) 0.030(2) 0.042(3) -0.015(2) -0.014(2) 0.0025(19)
C38 0.028(3) 0.031(3) 0.049(3) -0.014(2) -0.016(2) 0.000(2)
C39 0.025(3) 0.032(3) 0.053(3) -0.015(2) -0.016(2) 0.001(2)
C40 0.024(2) 0.030(2) 0.043(3) -0.017(2) -0.014(2) 0.003(2)
C41 0.022(2) 0.028(2) 0.040(3) -0.011(2) -0.013(2) 0.0011(19)
C42 0.020(2) 0.035(3) 0.038(3) -0.016(2) -0.0110(19) 0.0001(19)
C43 0.020(2) 0.039(3) 0.053(3) -0.018(3) -0.014(2) 0.002(2)
C44 0.029(3) 0.044(3) 0.059(4) -0.019(3) -0.017(3) 0.001(2)
C45 0.031(3) 0.054(4) 0.065(4) -0.022(3) -0.024(3) 0.002(3)
C46 0.033(3) 0.050(4) 0.068(4) -0.029(3) -0.020(3) -0.004(3)
C47 0.030(3) 0.039(3) 0.053(3) -0.023(3) -0.011(2) -0.003(2)
C48 0.022(2) 0.038(3) 0.047(3) -0.017(2) -0.012(2) -0.002(2)
C49 0.053(4) 0.038(3) 0.029(3) -0.010(2) -0.012(2) -0.008(3)
C50 0.047(4) 0.047(3) 0.038(3) -0.022(3) -0.008(3) 0.003(3)
C51 0.032(3) 0.032(3) 0.032(3) -0.007(2) -0.002(2) 0.004(2)
C52 0.078(5) 0.067(4) 0.043(3) -0.029(3) -0.021(3) -0.007(4)
C53 0.029(3) 0.072(5) 0.051(4) -0.020(3) -0.006(3) 0.016(3)
B1 0.024(3) 0.070(5) 0.051(4) -0.038(4) -0.011(3) 0.004(3)
Cl4 0.144(13) 0.203(17) 0.186(16) -0.077(13) 0.028(11) -0.082(12)
Cl5 0.116(8) 0.091(6) 0.090(6) -0.039(5) -0.048(6) -0.002(5)
Cl6 0.100(7) 0.075(6) 0.123(8) -0.037(5) 0.024(6) -0.009(5)
C55 0.114(17) 0.121(17) 0.119(17) -0.023(10) -0.033(10) -0.025(10)
Cl1 0.118(2) 0.0988(19) 0.124(2) -0.0604(17) -0.0547(19) 0.0088(16)
Cl2 0.0956(15) 0.0764(13) 0.0567(10) -0.0176(9) -0.0227(10) -0.0323(11)
Cl3 0.202(4) 0.122(2) 0.104(2) 0.0105(17) -0.075(2) -0.105(2)
C54 0.089(6) 0.065(5) 0.064(5) -0.018(4) -0.035(4) -0.019(4)
Cl7 0.294(13) 0.240(11) 0.100(5) -0.044(6) 0.042(7) -0.181(10)
Cl8 0.270(12) 0.136(6) 0.130(6) -0.046(5) -0.086(7) -0.058(7)
Cl9 0.099(4) 0.140(5) 0.124(5) -0.049(4) 0.007(3) -0.072(4)
C56 0.13(2) 0.121(18) 0.111(17) -0.056(14) -0.012(14) -0.068(16)

loop_
_atom_type_symbol
_atom_type_description
_atom_type_scat_dispersion_real
_atom_type_scat_dispersion_imag
_atom_type_scat_source
C C 0.0033 0.0016 'International Tables Vol C Tables 4.2.6.8 and 6.1.1.4'
H H 0.0000 0.0000 'International Tables Vol C Tables 4.2.6.8 and 6.1.1.4'
B B 0.0013 0.0007 'International Tables Vol C Tables 4.2.6.8 and 6.1.1.4'
Cl Cl 0.1484 0.1585 'International Tables Vol C Tables 4.2.6.8 and 6.1.1.4'
Ir Ir -1.4442 7.9887 'International Tables Vol C Tables 4.2.6.8 and 6.1.1.4'
N N 0.0061 0.0033 'International Tables Vol C Tables 4.2.6.8 and 6.1.1.4'
O O 0.0106 0.0060 'International Tables Vol C Tables 4.2.6.8 and 6.1.1.4'
S S 0.1246 0.1234 'International Tables Vol C Tables 4.2.6.8 and 6.1.1.4'

loop_
_geom_angle_atom_site_label_1
_geom_angle_atom_site_label_2
_geom_angle_atom_site_label_3
_geom_angle
O5 Ir1 O6 88.52(14)
N1 Ir1 O5 94.50(15)
N1 Ir1 O6 87.51(15)
N2 Ir1 O5 89.19(16)
N2 Ir1 O6 96.21(16)
N2 Ir1 N1 174.83(16)
C9 Ir1 O5 175.03(18)
C9 Ir1 O6 90.62(16)
C9 Ir1 N1 80.57(19)
C9 Ir1 N2 95.77(19)
C42 Ir1 O5 92.43(17)
C42 Ir1 O6 175.68(18)
C42 Ir1 N1 96.61(19)
C42 Ir1 N2 79.59(19)
C42 Ir1 C9 88.79(19)
C3 S1 C2 89.7(3)
O1 S2 O2 118.7(3)
O1 S2 C40 109.6(2)
O1 S2 C48 109.2(2)
O2 S2 C40 108.0(2)
O2 S2 C48 107.9(2)
C40 S2 C48 102.2(2)
O3 S3 O4 118.7(3)
O3 S3 C39 108.4(3)
O3 S3 C43 107.7(3)
O4 S3 C39 110.1(3)
O4 S3 C43 108.2(3)
C39 S3 C43 102.7(2)
C49 O5 Ir1 124.5(4)
C51 O6 Ir1 124.7(3)
C1 N1 Ir1 132.2(4)
C3 N1 Ir1 115.1(3)
C3 N1 C1 112.7(5)
C28 N2 Ir1 120.9(3)
C36 N2 Ir1 118.0(3)
C36 N2 C28 121.1(5)
N1 C1 H1 123.2
C2 C1 N1 113.7(5)
C2 C1 H1 123.2
S1 C2 H2 124.4
C1 C2 S1 111.1(5)
C1 C2 H2 124.4
N1 C3 S1 112.7(4)
N1 C3 C4 117.4(5)
C4 C3 S1 129.9(4)
C5 C4 C3 125.4(5)
C5 C4 C9 122.3(5)
C9 C4 C3 112.3(4)
C4 C5 H5 119.5
C4 C5 C6 121.0(6)
C6 C5 H5 119.5
C5 C6 B1 122.1(6)
C7 C6 C5 116.7(5)
C7 C6 B1 121.2(6)
C6 C7 H7 118.5
C8 C7 C6 123.0(5)
C8 C7 H7 118.5
C7 C8 H8 119.6
C7 C8 C9 120.8(5)
C9 C8 H8 119.6
C4 C9 Ir1 114.7(4)
C8 C9 Ir1 129.1(4)
C8 C9 C4 116.2(5)
C11 C10 C15 116.6(7)
C11 C10 B1 123.0(5)
C15 C10 B1 120.4(6)
C10 C11 C16 122.0(6)
C12 C11 C10 121.3(6)
C12 C11 C16 116.7(6)
C11 C12 H12 119.3
C13 C12 C11 121.3(8)
C13 C12 H12 119.3
C12 C13 C14 117.3(7)
C12 C13 C17 121.5(9)
C14 C13 C17 121.1(7)
C13 C14 H14 118.5
C15 C14 C13 123.0(6)
C15 C14 H14 118.5
C10 C15 C18 120.2(8)
C14 C15 C10 120.4(7)
C14 C15 C18 119.4(7)
C11 C16 H16A 109.5
C11 C16 H16B 109.5
C11 C16 H16C 109.5
H16A C16 H16B 109.5
H16A C16 H16C 109.5
H16B C16 H16C 109.5
C13 C17 H17A 109.5
C13 C17 H17B 109.5
C13 C17 H17C 109.5
H17A C17 H17B 109.5
H17A C17 H17C 109.5
H17B C17 H17C 109.5
C15 C18 H18A 109.5
C15 C18 H18B 109.5
C15 C18 H18C 109.5
H18A C18 H18B 109.5
H18A C18 H18C 109.5
H18B C18 H18C 109.5
C20 C19 B1 121.3(6)
C24 C19 C20 114.8(7)
C24 C19 B1 123.9(7)
C19 C20 C25 120.4(6)
C21 C20 C19 122.6(7)
C21 C20 C25 116.8(8)
C20 C21 H21 119.2
C22 C21 C20 121.7(9)
C22 C21 H21 119.2
C21 C22 C26 122.0(11)
C23 C22 C21 117.2(9)
C23 C22 C26 120.8(10)
C22 C23 H23 118.3
C22 C23 C24 123.5(8)
C24 C23 H23 118.3
C19 C24 C23 120.1(8)
C19 C24 C27 122.1(8)
C23 C24 C27 117.8(8)
C20 C25 H25A 109.5
C20 C25 H25B 109.5
C20 C25 H25C 109.5
H25A C25 H25B 109.5
H25A C25 H25C 109.5
H25B C25 H25C 109.5
C22 C26 H26A 109.5
C22 C26 H26B 109.5
C22 C26 H26C 109.5
H26A C26 H26B 109.5
H26A C26 H26C 109.5
H26B C26 H26C 109.5
C24 C27 H27A 109.5
C24 C27 H27B 109.5
C24 C27 H27C 109.5
H27A C27 H27B 109.5
H27A C27 H27C 109.5
H27B C27 H27C 109.5
N2 C28 H28 119.1
C29 C28 N2 121.8(5)
C29 C28 H28 119.1
C28 C29 H29 119.7
C28 C29 C30 120.6(6)
C30 C29 H29 119.7
C29 C30 C31 121.6(6)
C29 C30 C35 118.1(5)
C31 C30 C35 120.2(5)
C30 C31 H31 119.9
C32 C31 C30 120.3(6)
C32 C31 H31 119.9
C31 C32 H32 119.7
C31 C32 C33 120.6(6)
C33 C32 H32 119.7
C32 C33 H33 119.9
C34 C33 C32 120.3(6)
C34 C33 H33 119.9
C33 C34 H34 118.6
C33 C34 C35 122.8(5)
C35 C34 H34 118.6
C30 C35 C34 115.6(5)
C30 C35 C36 118.5(5)
C34 C35 C36 125.9(5)
N2 C36 C35 119.3(5)
N2 C36 C37 111.9(4)
C35 C36 C37 128.7(4)
C38 C37 C36 127.4(5)
C38 C37 C42 118.7(5)
C42 C37 C36 113.5(4)
C37 C38 H38 119.2
C39 C38 C37 121.7(5)
C39 C38 H38 119.2
C38 C39 S3 118.7(4)
C38 C39 C40 120.0(5)
C40 C39 S3 121.1(4)
C39 C40 S2 121.9(4)
C41 C40 S2 117.7(4)
C41 C40 C39 120.3(5)
C40 C41 H41 119.7
C40 C41 C42 120.6(5)
C42 C41 H41 119.7
C37 C42 Ir1 116.3(4)
C41 C42 Ir1 125.4(4)
C41 C42 C37 118.3(4)
C44 C43 S3 118.2(5)
C44 C43 C48 120.3(5)
C48 C43 S3 121.4(4)
C43 C44 H44 120.3
C43 C44 C45 119.4(6)
C45 C44 H44 120.3
C44 C45 H45 119.7
C46 C45 C44 120.6(5)
C46 C45 H45 119.7
C45 C46 H46 119.8
C45 C46 C47 120.3(6)
C47 C46 H46 119.8
C46 C47 H47 120.2
C46 C47 C48 119.7(6)
C48 C47 H47 120.2
C43 C48 S2 121.3(4)
C47 C48 S2 119.0(4)
C47 C48 C43 119.6(5)
O5 C49 C50 126.7(5)
O5 C49 C52 115.2(6)
C50 C49 C52 118.1(6)
C49 C50 H50 115.3
C51 C50 C49 129.3(5)
C51 C50 H50 115.3
O6 C51 C50 125.8(5)
O6 C51 C53 114.1(5)
C50 C51 C53 120.0(5)
C49 C52 H52A 109.5
C49 C52 H52B 109.5
C49 C52 H52C 109.5
H52A C52 H52B 109.5
H52A C52 H52C 109.5
H52B C52 H52C 109.5
C51 C53 H53A 109.5
C51 C53 H53B 109.5
C51 C53 H53C 109.5
H53A C53 H53B 109.5
H53A C53 H53C 109.5
H53B C53 H53C 109.5
C6 B1 C10 118.8(6)
C6 B1 C19 117.8(6)
C19 B1 C10 123.4(5)
Cl4 C55 H55 112.4
Cl5 C55 Cl4 108.7(12)
Cl5 C55 Cl6 106.6(8)
Cl5 C55 H55 112.4
Cl6 C55 Cl4 103.7(10)
Cl6 C55 H55 112.4
Cl1 C54 Cl2 108.5(4)
Cl1 C54 H54 108.4
Cl2 C54 H54 108.4
Cl3 C54 Cl1 112.3(5)
Cl3 C54 Cl2 110.7(5)
Cl3 C54 H54 108.4
Cl7 C56 Cl8 116.1(13)
Cl7 C56 Cl9 116.6(16)
Cl7 C56 H56 103.4
Cl8 C56 Cl9 111.6(12)
Cl8 C56 H56 103.4
Cl9 C56 H56 103.4

loop_
_geom_bond_atom_site_label_1
_geom_bond_atom_site_label_2
_geom_bond_distance
Ir1 O5 2.137(4)
Ir1 O6 2.146(3)
Ir1 N1 2.037(4)
Ir1 N2 2.030(4)
Ir1 C9 2.010(5)
Ir1 C42 1.974(5)
S1 C2 1.726(7)
S1 C3 1.708(6)
S2 O1 1.433(4)
S2 O2 1.435(4)
S2 C40 1.777(5)
S2 C48 1.778(5)
S3 O3 1.434(5)
S3 O4 1.437(5)
S3 C39 1.770(5)
S3 C43 1.774(6)
O5 C49 1.267(7)
O6 C51 1.283(6)
N1 C1 1.374(7)
N1 C3 1.325(7)
N2 C28 1.363(7)
N2 C36 1.347(6)
C1 H1 0.9500
C1 C2 1.336(9)
C2 H2 0.9500
C3 C4 1.461(7)
C4 C5 1.378(7)
C4 C9 1.430(8)
C5 H5 0.9500
C5 C6 1.404(8)
C6 C7 1.397(9)
C6 B1 1.567(8)
C7 H7 0.9500
C7 C8 1.389(7)
C8 H8 0.9500
C8 C9 1.397(7)
C10 C11 1.408(9)
C10 C15 1.412(8)
C10 B1 1.591(11)
C11 C12 1.398(9)
C11 C16 1.509(8)
C12 H12 0.9500
C12 C13 1.376(10)
C13 C14 1.386(12)
C13 C17 1.512(11)
C14 H14 0.9500
C14 C15 1.374(12)
C15 C18 1.521(12)
C16 H16A 0.9800
C16 H16B 0.9800
C16 H16C 0.9800
C17 H17A 0.9800
C17 H17B 0.9800
C17 H17C 0.9800
C18 H18A 0.9800
C18 H18B 0.9800
C18 H18C 0.9800
C19 C20 1.414(10)
C19 C24 1.414(9)
C19 B1 1.587(10)
C20 C21 1.391(10)
C20 C25 1.488(10)
C21 H21 0.9500
C21 C22 1.369(13)
C22 C23 1.350(14)
C22 C26 1.534(14)
C23 H23 0.9500
C23 C24 1.416(13)
C24 C27 1.481(11)
C25 H25A 0.9800
C25 H25B 0.9800
C25 H25C 0.9800
C26 H26A 0.9800
C26 H26B 0.9800
C26 H26C 0.9800
C27 H27A 0.9800
C27 H27B 0.9800
C27 H27C 0.9800
C28 H28 0.9500
C28 C29 1.338(8)
C29 H29 0.9500
C29 C30 1.408(8)
C30 C31 1.413(8)
C30 C35 1.416(8)
C31 H31 0.9500
C31 C32 1.354(9)
C32 H32 0.9500
C32 C33 1.387(9)
C33 H33 0.9500
C33 C34 1.334(8)
C34 H34 0.9500
C34 C35 1.430(7)
C35 C36 1.434(7)
C36 C37 1.491(7)
C37 C38 1.407(7)
C37 C42 1.421(7)
C38 H38 0.9500
C38 C39 1.343(7)
C39 C40 1.394(7)
C40 C41 1.381(7)
C41 H41 0.9500
C41 C42 1.404(7)
C43 C44 1.380(8)
C43 C48 1.399(8)
C44 H44 0.9500
C44 C45 1.395(8)
C45 H45 0.9500
C45 C46 1.375(9)
C46 H46 0.9500
C46 C47 1.386(8)
C47 H47 0.9500
C47 C48 1.393(7)
C49 C50 1.395(9)
C49 C52 1.515(8)
C50 H50 0.9500
C50 C51 1.375(8)
C51 C53 1.509(8)
C52 H52A 0.9800
C52 H52B 0.9800
C52 H52C 0.9800
C53 H53A 0.9800
C53 H53B 0.9800
C53 H53C 0.9800
Cl4 C55 1.762(10)
Cl5 C55 1.751(7)
Cl6 C55 1.761(7)
C55 H55 1.0000
Cl1 C54 1.761(9)
Cl2 C54 1.765(7)
Cl3 C54 1.734(9)
C54 H54 1.0000
Cl7 C56 1.52(2)
Cl8 C56 1.71(2)
Cl9 C56 1.77(2)
C56 H56 1.0000
